data_4024774
loop_
_publ_author_name
'Chunyong Ding'
'Shanghui Tu'
'Fuying Li'
'Yuanxiang Wang'
'Qizheng Yao'
'Wenxiang Hu'
'Hua Xie'
'Linghua Meng'
'Ao Zhang'

_publ_section_title
;
Synthesis Study on Marmycin A: Preparation of the C3'-Desmethyl Analogues
;
_journal_name_full 'Journal of Organic Chemistry'
_journal_page_first 6111
_journal_page_last 6119
_journal_paper_doi 10.1021/jo9011078
_journal_volume 74
_journal_year 2009
_chemical_absolute_configuration ad
_chemical_formula_sum 'C25 H23 N O6'
_chemical_formula_weight 433.44
_chemical_name_systematic
; 
 ? 
;
_space_group_IT_number 5
_symmetry_cell_setting monoclinic
_symmetry_space_group_name_Hall 'C 2y'
_symmetry_space_group_name_H-M 'C 1 2 1'
_atom_sites_solution_hydrogens geom
_atom_sites_solution_primary direct
_atom_sites_solution_secondary difmap
_audit_creation_method SHELXL-97
_cell_angle_alpha 90.00
_cell_angle_beta 110.787(2)
_cell_angle_gamma 90.00
_cell_formula_units_Z 8
_cell_length_a 18.730(3)
_cell_length_b 9.2370(13)
_cell_length_c 25.600(4)
_cell_measurement_reflns_used 1210
_cell_measurement_temperature 293(2)
_cell_measurement_theta_max 39.987
_cell_measurement_theta_min 4.652
_cell_volume 4140.7(10)
_computing_cell_refinement 'Bruker SMART'
_computing_data_collection 'Bruker SMART'
_computing_data_reduction 'Bruker SHELXTL'
_computing_molecular_graphics 'Bruker SHELXTL'
_computing_publication_material 'Bruker SHELXTL'
_computing_structure_refinement 'SHELXL-97 (Sheldrick, 1997)'
_computing_structure_solution 'SHELXS-97 (Sheldrick, 1990)'
_diffrn_ambient_temperature 293(2)
_diffrn_measured_fraction_theta_full 0.997
_diffrn_measured_fraction_theta_max 0.997
_diffrn_measurement_device_type 'CCD area detector'
_diffrn_measurement_method 'phi and omega scans'
_diffrn_radiation_monochromator graphite
_diffrn_radiation_source 'fine-focus sealed tube'
_diffrn_radiation_type MoK\a
_diffrn_radiation_wavelength 0.71073
_diffrn_reflns_av_R_equivalents 0.1449
_diffrn_reflns_av_sigmaI/netI 0.1582
_diffrn_reflns_limit_h_max 22
_diffrn_reflns_limit_h_min -16
_diffrn_reflns_limit_k_max 11
_diffrn_reflns_limit_k_min -10
_diffrn_reflns_limit_l_max 31
_diffrn_reflns_limit_l_min -30
_diffrn_reflns_number 10765
_diffrn_reflns_theta_full 25.49
_diffrn_reflns_theta_max 25.49
_diffrn_reflns_theta_min 1.70
_exptl_absorpt_coefficient_mu 0.100
_exptl_absorpt_correction_T_max 1.0000
_exptl_absorpt_correction_T_min 0.5534
_exptl_absorpt_correction_type empirical
_exptl_absorpt_process_details sadabs
_exptl_crystal_colour red
_exptl_crystal_density_diffrn 1.391
_exptl_crystal_density_method 'not measured'
_exptl_crystal_description prismatic
_exptl_crystal_F_000 1824
_exptl_crystal_size_max 0.188
_exptl_crystal_size_mid 0.152
_exptl_crystal_size_min 0.041
_refine_diff_density_max 0.312
_refine_diff_density_min -0.315
_refine_diff_density_rms 0.072
_refine_ls_abs_structure_details 'Flack H D (1983), Acta Cryst. A39, 876-881'
_refine_ls_abs_structure_Flack -10(10)
_refine_ls_extinction_expression Fc^*^=kFc[1+0.001xFc^2^\l^3^/sin(2\q)]^-1/4^
_refine_ls_extinction_method SHELXL
_refine_ls_goodness_of_fit_ref 1.115
_refine_ls_hydrogen_treatment mixed
_refine_ls_matrix_type full
_refine_ls_number_parameters 601
_refine_ls_number_reflns 4113
_refine_ls_number_restraints 7
_refine_ls_restrained_S_all 1.114
_refine_ls_R_factor_all 0.1741
_refine_ls_R_factor_gt 0.1104
_refine_ls_shift/su_max 0.037
_refine_ls_shift/su_mean 0.006
_refine_ls_structure_factor_coef Fsqd
_refine_ls_weighting_details 'calc w=1/[\s^2^(Fo^2^)+(0.1082P)^2^+0.0000P] where P=(Fo^2^+2Fc^2^)/3'
_refine_ls_weighting_scheme calc
_refine_ls_wR_factor_gt 0.2220
_refine_ls_wR_factor_ref 0.2538
_reflns_number_gt 2438
_reflns_number_total 4113
_reflns_threshold_expression >2sigma(I)
_cod_data_source_file jo9011078_si_004.cif
_cod_data_source_block cd28491
_cod_depositor_comments
;
The following automatic conversions were performed:
'_symmetry_cell_setting' value 'Monoclinic' changed to 'monoclinic'
according to '/home/saulius/struct/CIF-dictionaries/cif_core.dic'
dictionary named 'cif_core.dic' version 2.4.1 from 2010-06-29.

Automatic conversion script
Id: cif_fix_enum 1527 2010-12-29 10:47:43Z saulius 
;
_cod_original_sg_symbol_H-M C2
_cod_database_code 4024774

loop_
_symmetry_equiv_pos_as_xyz
'x, y, z'
'-x, y, -z'
'x+1/2, y+1/2, z'
'-x+1/2, y+1/2, -z'

loop_
_atom_site_label
_atom_site_type_symbol
_atom_site_fract_x
_atom_site_fract_y
_atom_site_fract_z
_atom_site_U_iso_or_equiv
_atom_site_adp_type
_atom_site_occupancy
_atom_site_symmetry_multiplicity
_atom_site_calc_flag
_atom_site_refinement_flags
_atom_site_disorder_assembly
_atom_site_disorder_group
N1 N 0.1594(5) 0.5695(10) 0.1914(4) 0.045(2) Uani 1 1 d . . .
H1A H 0.2045 0.5491 0.1920 0.054 Uiso 1 1 calc R . .
N2 N 0.8070(4) 0.6638(9) 0.1469(3) 0.033(2) Uani 1 1 d . . .
H2A H 0.8481 0.7145 0.1595 0.040 Uiso 1 1 calc R . .
O1 O 0.2635(5) 0.9960(13) 0.3800(4) 0.086(3) Uani 1 1 d . . .
O2 O 0.2998(4) 0.6854(10) 0.2157(3) 0.054(2) Uani 1 1 d . . .
O3 O -0.0256(3) 0.6945(8) 0.1447(3) 0.0370(18) Uani 1 1 d . . .
O4 O 0.1145(3) 0.6236(8) 0.0770(3) 0.0382(18) Uani 1 1 d . . .
H4 H 0.0936 0.6411 0.0436 0.057 Uiso 1 1 calc R . .
O5 O -0.0826(4) 0.7380(8) 0.0249(3) 0.0395(18) Uani 1 1 d . . .
H5 H -0.1233 0.7629 0.0274 0.059 Uiso 1 1 calc R . .
O6 O 0.6715(5) 0.8428(13) 0.3167(4) 0.089(3) Uani 1 1 d . . .
O7 O 0.8889(4) 0.8417(10) 0.2272(3) 0.057(2) Uani 1 1 d . . .
O8 O 0.6325(4) 0.5668(10) 0.0516(3) 0.058(2) Uani 1 1 d . . .
O9 O 0.7836(4) 0.8001(8) 0.0392(3) 0.0394(18) Uani 1 1 d . . .
H9 H 0.8032 0.7916 0.0154 0.059 Uiso 1 1 calc RD . .
O11 O 0.7660(5) 0.0248(12) 0.1022(5) 0.077(3) Uani 1 1 d D . .
O12 O 0.9276(14) 0.077(4) 0.1698(12) 0.206(13) Uiso 1 1 d D . .
O10 O 0.5388(8) 0.760(3) -0.0219(9) 0.099(8) Uani 0.50 1 d PD A 1
H10 H 0.5330 0.7305 0.0065 0.138 Uiso 0.50 1 calc PR A 1
O10' O 0.6171(12) 0.670(4) -0.0597(8) 0.140(14) Uani 0.50 1 d PD A 2
H10' H 0.5762 0.6782 -0.0856 0.165 Uiso 0.50 1 calc PR A 2
C1 C 0.4036(8) 1.1361(16) 0.4006(4) 0.063(4) Uani 1 1 d . . .
H1 H 0.3589 1.1477 0.4082 0.076 Uiso 1 1 calc R . .
C2 C 0.4653(7) 1.2199(19) 0.4274(5) 0.073(4) Uani 1 1 d . . .
H2 H 0.4608 1.2875 0.4530 0.087 Uiso 1 1 calc R . .
C3 C 0.5339(7) 1.2118(17) 0.4193(5) 0.064(4) Uani 1 1 d . . .
C4 C 0.5366(7) 1.1123(15) 0.3790(5) 0.056(4) Uani 1 1 d . . .
H4A H 0.5808 1.1080 0.3705 0.068 Uiso 1 1 calc R . .
C5 C 0.4773(6) 1.0197(16) 0.3510(5) 0.055(3) Uani 1 1 d . . .
C6 C 0.4808(7) 0.9255(14) 0.3077(5) 0.052(3) Uani 1 1 d . . .
H6 H 0.5264 0.9164 0.3012 0.062 Uiso 1 1 calc R . .
C7 C 0.4201(6) 0.8510(14) 0.2767(4) 0.048(3) Uani 1 1 d . . .
H7 H 0.4232 0.7947 0.2475 0.057 Uiso 1 1 calc R . .
C8 C 0.3506(6) 0.8551(15) 0.2871(4) 0.047(3) Uani 1 1 d . . .
C9 C 0.3447(6) 0.9413(12) 0.3303(4) 0.041(3) Uani 1 1 d . . .
C10 C 0.4069(6) 1.0284(14) 0.3603(4) 0.051(3) Uani 1 1 d . . .
C11 C 0.2710(5) 0.9361(13) 0.3415(4) 0.040(3) Uani 1 1 d . . .
C12 C 0.2062(6) 0.8436(14) 0.3021(4) 0.045(3) Uani 1 1 d . . .
C13 C 0.2154(6) 0.7543(13) 0.2613(4) 0.041(3) Uani 1 1 d . . .
C14 C 0.2886(6) 0.7587(15) 0.2520(5) 0.048(3) Uani 1 1 d . . .
C15 C 0.1520(6) 0.6697(12) 0.2282(4) 0.040(3) Uani 1 1 d . . .
C16 C 0.0803(5) 0.6901(13) 0.2335(4) 0.040(3) Uani 1 1 d . . .
C17 C 0.0759(6) 0.7807(12) 0.2749(4) 0.045(3) Uani 1 1 d . . .
H17 H 0.0292 0.7898 0.2799 0.054 Uiso 1 1 calc R . .
C18 C 0.1376(6) 0.8590(12) 0.3096(4) 0.040(3) Uani 1 1 d . . .
H18 H 0.1328 0.9198 0.3371 0.048 Uiso 1 1 calc R . .
C19 C 0.0121(6) 0.6124(13) 0.1952(4) 0.042(3) Uani 1 1 d . . .
H19 H -0.0240 0.5968 0.2145 0.051 Uiso 1 1 calc R . .
C20 C 0.0360(5) 0.4639(11) 0.1791(4) 0.035(2) Uani 1 1 d . . .
H20A H 0.0589 0.4047 0.2121 0.042 Uiso 1 1 calc R . .
H20B H -0.0080 0.4132 0.1537 0.042 Uiso 1 1 calc R . .
C21 C 0.0940(6) 0.4949(13) 0.1508(4) 0.040(3) Uani 1 1 d . . .
H21 H 0.1110 0.4035 0.1396 0.048 Uiso 1 1 calc R . .
C22 C 0.0569(6) 0.5853(12) 0.1009(4) 0.039(3) Uani 1 1 d . . .
H22 H 0.0164 0.5291 0.0735 0.047 Uiso 1 1 calc R . .
C23 C 0.0228(5) 0.7261(10) 0.1139(4) 0.025(2) Uani 1 1 d . . .
H23 H 0.0652 0.7855 0.1378 0.030 Uiso 1 1 calc R . .
C24 C -0.0215(6) 0.8156(12) 0.0649(4) 0.036(2) Uani 1 1 d . . .
H24A H -0.0422 0.8989 0.0778 0.044 Uiso 1 1 calc R . .
H24B H 0.0127 0.8511 0.0469 0.044 Uiso 1 1 calc R . .
C25 C 0.6022(9) 1.305(2) 0.4495(6) 0.095(5) Uani 1 1 d . . .
H25A H 0.5865 1.4038 0.4485 0.133 Uiso 1 1 calc R . .
H25B H 0.6392 1.2959 0.4316 0.133 Uiso 1 1 calc R . .
H25C H 0.6245 1.2731 0.4876 0.133 Uiso 1 1 calc R . .
C26 C 0.7631(9) 1.0115(18) 0.4097(5) 0.081(5) Uani 1 1 d . . .
H26 H 0.7176 0.9598 0.3987 0.097 Uiso 1 1 calc R . .
C27 C 0.7792(11) 1.094(2) 0.4546(6) 0.104(6) Uani 1 1 d . . .
H27 H 0.7459 1.0933 0.4743 0.125 Uiso 1 1 calc R . .
C28 C 0.8445(11) 1.182(2) 0.4737(6) 0.091(5) Uani 1 1 d . . .
C29 C 0.8942(9) 1.1717(16) 0.4453(5) 0.081(5) Uani 1 1 d . . .
H29 H 0.9386 1.2268 0.4571 0.097 Uiso 1 1 calc R . .
C30 C 0.8798(7) 1.0811(16) 0.3992(5) 0.063(4) Uani 1 1 d . . .
C31 C 0.9317(8) 1.0807(18) 0.3686(5) 0.074(4) Uani 1 1 d . . .
H31 H 0.9737 1.1424 0.3797 0.089 Uiso 1 1 calc R . .
C32 C 0.9203(6) 0.9928(13) 0.3245(4) 0.044(3) Uani 1 1 d . . .
H32 H 0.9572 0.9833 0.3081 0.052 Uiso 1 1 calc R . .
C33 C 0.8500(7) 0.9141(14) 0.3033(4) 0.052(3) Uani 1 1 d . . .
C34 C 0.7966(6) 0.9173(14) 0.3266(4) 0.046(3) Uani 1 1 d . . .
C35 C 0.8105(7) 0.9954(15) 0.3764(5) 0.055(3) Uani 1 1 d . . .
C36 C 0.7244(6) 0.8291(15) 0.3021(4) 0.051(3) Uani 1 1 d . . .
C37 C 0.7144(6) 0.7477(11) 0.2499(4) 0.037(3) Uani 1 1 d . . .
C38 C 0.7723(6) 0.7456(13) 0.2264(4) 0.041(3) Uani 1 1 d . . .
C39 C 0.8393(6) 0.8349(14) 0.2484(4) 0.046(3) Uani 1 1 d . . .
C40 C 0.7590(6) 0.6671(13) 0.1759(5) 0.047(3) Uani 1 1 d . . .
C41 C 0.6919(6) 0.5745(13) 0.1541(5) 0.049(3) Uani 1 1 d . . .
C42 C 0.6400(7) 0.5856(12) 0.1823(5) 0.050(3) Uani 1 1 d . . .
H42 H 0.5945 0.5345 0.1672 0.060 Uiso 1 1 calc R . .
C43 C 0.6497(6) 0.6635(12) 0.2291(5) 0.044(3) Uani 1 1 d . . .
H43 H 0.6139 0.6602 0.2466 0.052 Uiso 1 1 calc R . .
C44 C 0.6760(6) 0.4897(14) 0.1015(4) 0.050(3) Uani 1 1 d . . .
H44 H 0.6472 0.4029 0.1039 0.060 Uiso 1 1 calc R . .
C45 C 0.7506(7) 0.4421(12) 0.0977(5) 0.049(3) Uani 1 1 d . . .
H45A H 0.7421 0.3854 0.0642 0.059 Uiso 1 1 calc R . .
H45B H 0.7790 0.3837 0.1299 0.059 Uiso 1 1 calc R . .
C46 C 0.7948(6) 0.5815(11) 0.0962(4) 0.037(2) Uani 1 1 d . . .
H46 H 0.8442 0.5563 0.0936 0.044 Uiso 1 1 calc R . .
C47 C 0.7477(5) 0.6660(12) 0.0444(4) 0.039(3) Uani 1 1 d . . .
H47 H 0.7446 0.6066 0.0119 0.047 Uiso 1 1 calc R . .
C48 C 0.6649(6) 0.6966(15) 0.0407(5) 0.051(3) Uani 1 1 d . A .
H48 H 0.6660 0.7683 0.0692 0.061 Uiso 1 1 calc R . .
C49 C 0.6158(6) 0.7527(19) -0.0153(5) 0.077(5) Uani 1 1 d D . .
H49A H 0.6333 0.8485 -0.0205 0.093 Uiso 0.50 1 calc PR A 1
H49B H 0.6216 0.6902 -0.0440 0.093 Uiso 0.50 1 calc PR A 1
H49C H 0.5641 0.7562 -0.0164 0.093 Uiso 0.50 1 d PR A 2
H49D H 0.6316 0.8493 -0.0198 0.093 Uiso 0.50 1 d PR A 2
C50 C 0.8587(12) 1.277(2) 0.5237(7) 0.145(9) Uani 1 1 d . . .
H50A H 0.8599 1.2192 0.5552 0.167 Uiso 1 1 calc R . .
H50B H 0.8186 1.3474 0.5160 0.167 Uiso 1 1 calc R . .
H50C H 0.9068 1.3257 0.5320 0.167 Uiso 1 1 calc R . .
H11A H 0.736(4) 0.094(7) 0.096(4) 0.09(3) Uiso 1 1 d D . .
H12A H 0.9727(19) 0.081(8) 0.186(2) 0.13(17) Uiso 1 1 d D . .

loop_
_atom_site_aniso_label
_atom_site_aniso_U_11
_atom_site_aniso_U_22
_atom_site_aniso_U_33
_atom_site_aniso_U_23
_atom_site_aniso_U_13
_atom_site_aniso_U_12
N1 0.036(5) 0.045(6) 0.063(6) 0.018(5) 0.028(5) 0.023(4)
N2 0.029(4) 0.047(6) 0.026(4) 0.001(4) 0.013(4) -0.007(4)
O1 0.069(6) 0.134(10) 0.075(6) -0.060(7) 0.051(5) -0.023(6)
O2 0.046(4) 0.078(6) 0.044(4) 0.001(4) 0.024(4) 0.016(4)
O3 0.015(3) 0.060(5) 0.039(4) 0.013(4) 0.013(3) 0.000(3)
O4 0.027(4) 0.055(5) 0.034(4) 0.009(4) 0.013(3) 0.011(3)
O5 0.030(4) 0.053(5) 0.037(4) -0.003(4) 0.013(3) 0.006(4)
O6 0.070(6) 0.140(11) 0.071(6) -0.015(7) 0.043(6) 0.006(6)
O7 0.028(4) 0.077(7) 0.075(5) -0.013(5) 0.030(4) 0.003(4)
O8 0.046(5) 0.077(7) 0.058(5) -0.017(5) 0.027(4) -0.031(5)
O9 0.034(4) 0.042(5) 0.051(4) 0.008(4) 0.026(3) -0.006(3)
O11 0.061(6) 0.072(8) 0.111(8) -0.010(6) 0.047(6) 0.029(5)
O10 0.044(10) 0.15(2) 0.125(17) 0.048(17) 0.053(12) 0.034(12)
O10' 0.088(15) 0.26(4) 0.049(11) -0.045(19) 0.014(11) -0.09(2)
C1 0.059(8) 0.094(12) 0.029(6) 0.003(7) 0.007(6) 0.005(8)
C2 0.063(9) 0.096(12) 0.041(7) 0.013(8) -0.004(7) 0.011(9)
C3 0.064(9) 0.081(11) 0.040(7) 0.014(7) 0.008(7) -0.013(8)
C4 0.047(7) 0.067(10) 0.059(8) 0.042(7) 0.023(6) 0.003(7)
C5 0.036(7) 0.081(10) 0.047(7) 0.013(7) 0.014(6) -0.009(6)
C6 0.054(8) 0.063(9) 0.041(6) 0.009(6) 0.021(6) 0.000(7)
C7 0.041(7) 0.070(9) 0.034(6) 0.008(6) 0.017(5) 0.005(6)
C8 0.022(5) 0.079(10) 0.032(6) 0.020(6) -0.002(5) 0.018(6)
C9 0.059(7) 0.043(7) 0.017(5) 0.009(5) 0.010(5) 0.013(6)
C10 0.046(7) 0.072(10) 0.022(6) 0.007(6) -0.004(5) 0.015(6)
C11 0.028(6) 0.059(8) 0.044(6) -0.007(6) 0.025(5) 0.000(5)
C12 0.043(7) 0.057(8) 0.040(6) 0.018(6) 0.018(5) 0.014(6)
C13 0.034(6) 0.066(9) 0.033(6) 0.000(6) 0.025(5) 0.009(6)
C14 0.038(6) 0.069(9) 0.042(6) 0.018(6) 0.020(6) 0.020(6)
C15 0.056(7) 0.023(6) 0.046(6) 0.011(5) 0.023(6) 0.026(5)
C16 0.018(5) 0.062(8) 0.042(6) 0.012(6) 0.014(5) -0.009(5)
C17 0.048(7) 0.050(8) 0.046(6) 0.006(6) 0.028(6) 0.011(6)
C18 0.042(6) 0.054(8) 0.025(5) -0.012(5) 0.013(5) 0.019(6)
C19 0.044(6) 0.063(9) 0.034(5) 0.023(5) 0.031(5) 0.012(6)
C20 0.033(5) 0.024(6) 0.044(6) 0.011(5) 0.008(5) 0.011(4)
C21 0.044(6) 0.037(7) 0.040(6) -0.012(5) 0.016(5) -0.011(5)
C22 0.035(6) 0.039(7) 0.039(6) -0.012(5) 0.008(5) -0.019(5)
C23 0.033(5) 0.017(5) 0.033(5) -0.001(4) 0.020(5) -0.013(4)
C24 0.053(6) 0.031(6) 0.029(5) -0.008(5) 0.020(5) -0.001(5)
C25 0.105(13) 0.092(13) 0.080(10) -0.010(10) 0.022(10) -0.030(11)
C26 0.123(13) 0.065(10) 0.062(9) -0.013(8) 0.041(9) 0.015(9)
C27 0.099(13) 0.149(19) 0.065(10) -0.016(12) 0.029(10) 0.044(14)
C28 0.114(14) 0.086(13) 0.069(10) -0.018(9) 0.029(10) 0.049(11)
C29 0.100(11) 0.063(10) 0.038(7) -0.026(7) -0.027(7) 0.032(9)
C30 0.061(8) 0.071(10) 0.041(7) 0.005(7) -0.001(7) 0.029(8)
C31 0.073(9) 0.083(12) 0.050(8) -0.008(8) 0.002(7) 0.010(9)
C32 0.052(7) 0.040(7) 0.028(6) 0.004(5) -0.001(5) 0.014(6)
C33 0.050(7) 0.055(8) 0.033(6) 0.000(6) -0.006(6) 0.012(6)
C34 0.055(7) 0.072(9) 0.020(5) 0.011(5) 0.023(5) 0.023(6)
C35 0.057(8) 0.055(9) 0.050(7) 0.007(7) 0.013(6) 0.024(7)
C36 0.030(6) 0.087(10) 0.035(6) 0.005(6) 0.010(5) 0.024(6)
C37 0.061(7) 0.023(6) 0.037(6) 0.011(5) 0.030(5) 0.012(5)
C38 0.033(6) 0.042(7) 0.044(6) -0.005(5) 0.009(5) 0.000(5)
C39 0.047(7) 0.050(8) 0.040(6) 0.000(6) 0.014(6) 0.014(6)
C40 0.035(6) 0.047(8) 0.064(8) 0.033(6) 0.022(6) 0.004(5)
C41 0.058(7) 0.031(7) 0.079(8) -0.007(6) 0.049(7) -0.021(6)
C42 0.076(8) 0.029(7) 0.062(7) -0.008(6) 0.047(7) -0.021(6)
C43 0.045(6) 0.035(7) 0.062(7) 0.014(6) 0.033(6) -0.005(5)
C44 0.046(7) 0.064(9) 0.048(7) -0.007(7) 0.026(6) -0.042(6)
C45 0.075(8) 0.022(6) 0.070(8) -0.007(5) 0.048(7) -0.009(6)
C46 0.045(6) 0.027(6) 0.045(6) -0.005(5) 0.026(5) -0.001(5)
C47 0.046(6) 0.034(7) 0.049(6) -0.008(5) 0.032(6) -0.005(5)
C48 0.037(6) 0.071(9) 0.053(7) -0.004(6) 0.026(6) 0.000(6)
C49 0.039(7) 0.146(16) 0.058(8) 0.022(9) 0.031(7) -0.002(8)
C50 0.19(2) 0.127(19) 0.096(12) -0.064(13) 0.023(13) 0.056(15)

loop_
_atom_type_symbol
_atom_type_description
_atom_type_scat_dispersion_real
_atom_type_scat_dispersion_imag
_atom_type_scat_source
C C 0.0033 0.0000 'International Tables Vol C Tables 4.2.6.8 and 6.1.1.4'
H H 0.0000 0.0000 'International Tables Vol C Tables 4.2.6.8 and 6.1.1.4'
N N 0.0061 0.0000 'International Tables Vol C Tables 4.2.6.8 and 6.1.1.4'
O O 0.0106 0.0000 'International Tables Vol C Tables 4.2.6.8 and 6.1.1.4'

loop_
_geom_angle_atom_site_label_1
_geom_angle_atom_site_label_2
_geom_angle_atom_site_label_3
_geom_angle
_geom_angle_site_symmetry_1
_geom_angle_site_symmetry_3
_geom_angle_publ_flag
C15 N1 C21 123.0(9) . . ?
C15 N1 H1A 118.5 . . ?
C21 N1 H1A 118.5 . . ?
C40 N2 C46 125.3(9) . . ?
C40 N2 H2A 117.4 . . ?
C46 N2 H2A 117.4 . . ?
C23 O3 C19 113.4(6) . . ?
C22 O4 H4 109.5 . . ?
C24 O5 H5 109.5 . . ?
C48 O8 C44 116.6(8) . . ?
C47 O9 H9 109.5 . . ?
H11A O11 H11B 106(10) . . ?
C49 O10 H10 109.5 . . ?
C49 O10 H49C 11.0 . . ?
H10 O10 H49C 98.7 . . ?
C49 O10' H10' 109.5 . . ?
C2 C1 C10 120.5(13) . . ?
C2 C1 H1 119.8 . . ?
C10 C1 H1 119.8 . . ?
C1 C2 C3 124.5(15) . . ?
C1 C2 H2 117.7 . . ?
C3 C2 H2 117.7 . . ?
C2 C3 C4 115.3(13) . . ?
C2 C3 C25 124.2(15) . . ?
C4 C3 C25 120.5(13) . . ?
C5 C4 C3 123.9(11) . . ?
C5 C4 H4A 118.1 . . ?
C3 C4 H4A 118.1 . . ?
C4 C5 C10 120.0(12) . . ?
C4 C5 C6 121.9(11) . . ?
C10 C5 C6 117.7(11) . . ?
C7 C6 C5 120.9(11) . . ?
C7 C6 H6 119.5 . . ?
C5 C6 H6 119.5 . . ?
C6 C7 C8 121.6(11) . . ?
C6 C7 H7 119.2 . . ?
C8 C7 H7 119.2 . . ?
C9 C8 C7 119.9(11) . . ?
C9 C8 C14 123.8(10) . . ?
C7 C8 C14 116.3(10) . . ?
C8 C9 C10 118.6(10) . . ?
C8 C9 C11 117.8(10) . . ?
C10 C9 C11 123.5(9) . . ?
C9 C10 C5 121.0(10) . . ?
C9 C10 C1 123.2(11) . . ?
C5 C10 C1 115.7(12) . . ?
O1 C11 C9 122.2(10) . . ?
O1 C11 C12 120.7(9) . . ?
C9 C11 C12 117.1(9) . . ?
C18 C12 C13 122.7(11) . . ?
C18 C12 C11 114.3(9) . . ?
C13 C12 C11 123.0(9) . . ?
C12 C13 C15 118.2(9) . . ?
C12 C13 C14 118.5(11) . . ?
C15 C13 C14 123.2(9) . . ?
O2 C14 C13 121.8(11) . . ?
O2 C14 C8 118.8(10) . . ?
C13 C14 C8 119.4(10) . . ?
N1 C15 C16 119.4(11) . . ?
N1 C15 C13 121.0(9) . . ?
C16 C15 C13 119.5(9) . . ?
C17 C16 C15 118.3(10) . . ?
C17 C16 C19 121.9(9) . . ?
C15 C16 C19 119.8(10) . . ?
C16 C17 C18 123.2(10) . . ?
C16 C17 H17 118.4 . . ?
C18 C17 H17 118.4 . . ?
C12 C18 C17 117.7(9) . . ?
C12 C18 H18 121.1 . . ?
C17 C18 H18 121.1 . . ?
O3 C19 C16 111.6(9) . . ?
O3 C19 C20 108.9(8) . . ?
C16 C19 C20 109.9(9) . . ?
O3 C19 H19 108.8 . . ?
C16 C19 H19 108.8 . . ?
C20 C19 H19 108.8 . . ?
C21 C20 C19 106.4(8) . . ?
C21 C20 H20A 110.4 . . ?
C19 C20 H20A 110.5 . . ?
C21 C20 H20B 110.5 . . ?
C19 C20 H20B 110.4 . . ?
H20A C20 H20B 108.6 . . ?
N1 C21 C22 111.4(9) . . ?
N1 C21 C20 107.8(7) . . ?
C22 C21 C20 108.6(8) . . ?
N1 C21 H21 109.6 . . ?
C22 C21 H21 109.6 . . ?
C20 C21 H21 109.6 . . ?
O4 C22 C21 107.9(8) . . ?
O4 C22 C23 108.2(8) . . ?
C21 C22 C23 113.3(8) . . ?
O4 C22 H22 109.1 . . ?
C21 C22 H22 109.1 . . ?
C23 C22 H22 109.1 . . ?
O3 C23 C24 107.9(7) . . ?
O3 C23 C22 109.9(7) . . ?
C24 C23 C22 116.0(7) . . ?
O3 C23 H23 107.6 . . ?
C24 C23 H23 107.6 . . ?
C22 C23 H23 107.6 . . ?
O5 C24 C23 113.0(8) . . ?
O5 C24 H24A 109.0 . . ?
C23 C24 H24A 109.0 . . ?
O5 C24 H24B 109.0 . . ?
C23 C24 H24B 109.0 . . ?
H24A C24 H24B 107.8 . . ?
C3 C25 H25A 109.5 . . ?
C3 C25 H25B 109.5 . . ?
H25A C25 H25B 109.5 . . ?
C3 C25 H25C 109.5 . . ?
H25A C25 H25C 109.5 . . ?
H25B C25 H25C 109.5 . . ?
C27 C26 C35 125.3(17) . . ?
C27 C26 H26 117.4 . . ?
C35 C26 H26 117.3 . . ?
C26 C27 C28 122.5(16) . . ?
C26 C27 H27 118.7 . . ?
C28 C27 H27 118.8 . . ?
C29 C28 C27 116.5(14) . . ?
C29 C28 C50 122.9(19) . . ?
C27 C28 C50 120.5(17) . . ?
C28 C29 C30 121.7(16) . . ?
C28 C29 H29 119.1 . . ?
C30 C29 H29 119.2 . . ?
C29 C30 C31 119.6(15) . . ?
C29 C30 C35 123.0(13) . . ?
C31 C30 C35 117.2(11) . . ?
C32 C31 C30 121.2(14) . . ?
C32 C31 H31 119.4 . . ?
C30 C31 H31 119.4 . . ?
C31 C32 C33 118.3(12) . . ?
C31 C32 H32 120.8 . . ?
C33 C32 H32 120.8 . . ?
C34 C33 C32 123.7(11) . . ?
C34 C33 C39 123.0(11) . . ?
C32 C33 C39 113.1(10) . . ?
C33 C34 C35 119.3(12) . . ?
C33 C34 C36 120.3(10) . . ?
C35 C34 C36 120.3(10) . . ?
C34 C35 C26 129.4(13) . . ?
C34 C35 C30 119.7(11) . . ?
C26 C35 C30 110.8(12) . . ?
O6 C36 C37 119.0(11) . . ?
O6 C36 C34 122.5(11) . . ?
C37 C36 C34 117.1(9) . . ?
C43 C37 C38 122.0(10) . . ?
C43 C37 C36 116.5(9) . . ?
C38 C37 C36 121.2(10) . . ?
C37 C38 C40 118.6(10) . . ?
C37 C38 C39 121.3(10) . . ?
C40 C38 C39 119.7(9) . . ?
O7 C39 C38 123.0(10) . . ?
O7 C39 C33 120.4(11) . . ?
C38 C39 C33 116.5(10) . . ?
N2 C40 C38 124.9(10) . . ?
N2 C40 C41 115.3(10) . . ?
C38 C40 C41 119.7(9) . . ?
C42 C41 C40 114.9(10) . . ?
C42 C41 C44 123.2(10) . . ?
C40 C41 C44 121.4(9) . . ?
C43 C42 C41 126.4(11) . . ?
C43 C42 H42 116.8 . . ?
C41 C42 H42 116.8 . . ?
C42 C43 C37 117.7(10) . . ?
C42 C43 H43 121.1 . . ?
C37 C43 H43 121.1 . . ?
O8 C44 C41 114.2(11) . . ?
O8 C44 C45 109.6(8) . . ?
C41 C44 C45 108.6(9) . . ?
O8 C44 H44 108.1 . . ?
C41 C44 H44 108.1 . . ?
C45 C44 H44 108.1 . . ?
C44 C45 C46 106.1(9) . . ?
C44 C45 H45A 110.5 . . ?
C46 C45 H45A 110.5 . . ?
C44 C45 H45B 110.5 . . ?
C46 C45 H45B 110.5 . . ?
H45A C45 H45B 108.7 . . ?
N2 C46 C47 111.7(8) . . ?
N2 C46 C45 109.4(8) . . ?
C47 C46 C45 107.6(9) . . ?
N2 C46 H46 109.4 . . ?
C47 C46 H46 109.4 . . ?
C45 C46 H46 109.4 . . ?
O9 C47 C46 112.2(8) . . ?
O9 C47 C48 109.2(9) . . ?
C46 C47 C48 113.9(8) . . ?
O9 C47 H47 107.1 . . ?
C46 C47 H47 107.1 . . ?
C48 C47 H47 107.1 . . ?
O8 C48 C49 108.8(10) . . ?
O8 C48 C47 108.9(10) . . ?
C49 C48 C47 112.6(8) . . ?
O8 C48 H48 108.8 . . ?
C49 C48 H48 108.8 . . ?
C47 C48 H48 108.8 . . ?
O10' C49 O10 104.3(17) . . ?
O10' C49 C48 114.6(17) . . ?
O10 C49 C48 113.1(12) . . ?
O10' C49 H49A 106.6 . . ?
O10 C49 H49A 108.9 . . ?
C48 C49 H49A 109.0 . . ?
O10' C49 H49B 5.9 . . ?
O10 C49 H49B 109.0 . . ?
C48 C49 H49B 109.0 . . ?
H49A C49 H49B 107.8 . . ?
O10' C49 H49C 108.0 . . ?
O10 C49 H49C 5.1 . . ?
C48 C49 H49C 108.1 . . ?
H49A C49 H49C 110.6 . . ?
H49B C49 H49C 112.4 . . ?
O10' C49 H49D 108.6 . . ?
O10 C49 H49D 106.8 . . ?
C48 C49 H49D 109.1 . . ?
H49A C49 H49D 2.5 . . ?
H49B C49 H49D 109.9 . . ?
H49C C49 H49D 108.4 . . ?
C28 C50 H50A 109.5 . . ?
C28 C50 H50B 109.5 . . ?
H50A C50 H50B 109.5 . . ?
C28 C50 H50C 109.5 . . ?
H50A C50 H50C 109.5 . . ?
H50B C50 H50C 109.5 . . ?

loop_
_geom_bond_atom_site_label_1
_geom_bond_atom_site_label_2
_geom_bond_distance
_geom_bond_site_symmetry_2
_geom_bond_publ_flag
N1 C15 1.363(13) . ?
N1 C21 1.467(13) . ?
N1 H1A 0.8600 . ?
N2 C40 1.355(11) . ?
N2 C46 1.450(12) . ?
N2 H2A 0.8600 . ?
O1 C11 1.180(12) . ?
O2 C14 1.226(13) . ?
O3 C23 1.427(9) . ?
O3 C19 1.447(11) . ?
O4 C22 1.461(11) . ?
O4 H4 0.8200 . ?
O5 C24 1.430(11) . ?
O5 H5 0.8200 . ?
O6 C36 1.183(12) . ?
O7 C39 1.235(12) . ?
O8 C48 1.416(15) . ?
O8 C44 1.437(14) . ?
O9 C47 1.438(12) . ?
O9 H9 0.8200 . ?
O11 H11A 0.82(13) . ?
O11 H11B 0.82(13) . ?
O12 H12A 0.80(13) . ?
O10 C49 1.393(13) . ?
O10 H10 0.8200 . ?
O10 H49C 0.4448 . ?
O10' C49 1.376(17) . ?
O10' H10' 0.8201 . ?
C1 C2 1.357(19) . ?
C1 C10 1.451(17) . ?
C1 H1 0.9300 . ?
C2 C3 1.375(16) . ?
C2 H2 0.9300 . ?
C3 C4 1.396(19) . ?
C3 C25 1.505(19) . ?
C4 C5 1.383(17) . ?
C4 H4A 0.9300 . ?
C5 C10 1.423(14) . ?
C5 C6 1.429(17) . ?
C6 C7 1.325(16) . ?
C6 H6 0.9300 . ?
C7 C8 1.420(14) . ?
C7 H7 0.9300 . ?
C8 C9 1.397(15) . ?
C8 C14 1.486(17) . ?
C9 C10 1.399(16) . ?
C9 C11 1.509(13) . ?
C11 C12 1.534(16) . ?
C12 C18 1.371(13) . ?
C12 C13 1.389(14) . ?
C13 C15 1.423(15) . ?
C13 C14 1.472(13) . ?
C15 C16 1.409(13) . ?
C16 C17 1.376(14) . ?
C16 C19 1.490(15) . ?
C17 C18 1.386(15) . ?
C17 H17 0.9300 . ?
C18 H18 0.9300 . ?
C19 C20 1.544(15) . ?
C19 H19 0.9800 . ?
C20 C21 1.533(13) . ?
C20 H20A 0.9700 . ?
C20 H20B 0.9700 . ?
C21 C22 1.476(15) . ?
C21 H21 0.9800 . ?
C22 C23 1.537(14) . ?
C22 H22 0.9800 . ?
C23 C24 1.486(13) . ?
C23 H23 0.9800 . ?
C24 H24A 0.9700 . ?
C24 H24B 0.9700 . ?
C25 H25A 0.9600 . ?
C25 H25B 0.9600 . ?
C25 H25C 0.9600 . ?
C26 C27 1.32(2) . ?
C26 C35 1.441(17) . ?
C26 H26 0.9300 . ?
C27 C28 1.40(2) . ?
C27 H27 0.9300 . ?
C28 C29 1.37(2) . ?
C28 C50 1.50(2) . ?
C29 C30 1.393(17) . ?
C29 H29 0.9300 . ?
C30 C31 1.449(17) . ?
C30 C35 1.453(19) . ?
C31 C32 1.345(16) . ?
C31 H31 0.9300 . ?
C32 C33 1.431(16) . ?
C32 H32 0.9300 . ?
C33 C34 1.335(14) . ?
C33 C39 1.533(15) . ?
C34 C35 1.405(16) . ?
C34 C36 1.511(17) . ?
C36 C37 1.486(15) . ?
C37 C43 1.377(14) . ?
C37 C38 1.416(13) . ?
C38 C40 1.425(16) . ?
C38 C39 1.438(15) . ?
C40 C41 1.457(15) . ?
C41 C42 1.403(14) . ?
C41 C44 1.495(15) . ?
C42 C43 1.355(15) . ?
C42 H42 0.9300 . ?
C43 H43 0.9300 . ?
C44 C45 1.500(15) . ?
C44 H44 0.9800 . ?
C45 C46 1.538(14) . ?
C45 H45A 0.9700 . ?
C45 H45B 0.9700 . ?
C46 C47 1.521(15) . ?
C46 H46 0.9800 . ?
C47 C48 1.547(13) . ?
C47 H47 0.9800 . ?
C48 C49 1.494(16) . ?
C48 H48 0.9800 . ?
C49 H49A 0.9700 . ?
C49 H49B 0.9700 . ?
C49 H49C 0.9600 . ?
C49 H49D 0.9600 . ?
C50 H50A 0.9600 . ?
C50 H50B 0.9600 . ?
C50 H50C 0.9600 . ?

loop_
_geom_hbond_atom_site_label_D
_geom_hbond_atom_site_label_H
_geom_hbond_atom_site_label_A
_geom_hbond_distance_DH
_geom_hbond_distance_HA
_geom_hbond_distance_DA
_geom_hbond_angle_DHA
_geom_hbond_site_symmetry_A
O11 H11B O10' 0.82(2) 2.6(2) 3.08(2) 118(19) 4_645
O11 H11B O9 0.82(2) 2.2(2) 2.719(12) 124(22) 1_545
O11 H11A O4 0.82(2) 2.17(7) 2.828(11) 137(9) 3_545
O10' H10' O12 0.82 2.33 2.78(3) 115.3 4_655
O10 H10 O10 0.82 1.55 2.13(3) 124.5 2_655
O9 H9 O5 0.82 2.12 2.719(9) 129.6 1_655
O5 H5 O9 0.82 1.90 2.719(9) 172.8 1_455
O4 H4 O5 0.82 1.91 2.677(9) 154.6 2
N2 H2A O3 0.86 2.53 3.168(9) 131.4 1_655
N2 H2A O7 0.86 2.01 2.654(11) 131.4 .
N1 H1A O2 0.86 2.09 2.699(12) 127.2 .

loop_
_geom_torsion_atom_site_label_1
_geom_torsion_atom_site_label_2
_geom_torsion_atom_site_label_3
_geom_torsion_atom_site_label_4
_geom_torsion
_geom_torsion_site_symmetry_1
_geom_torsion_site_symmetry_2
_geom_torsion_site_symmetry_3
_geom_torsion_site_symmetry_4
_geom_torsion_publ_flag
C10 C1 C2 C3 0(2) . . . . ?
C1 C2 C3 C4 2(2) . . . . ?
C1 C2 C3 C25 -179.5(13) . . . . ?
C2 C3 C4 C5 -4.2(18) . . . . ?
C25 C3 C4 C5 177.5(13) . . . . ?
C3 C4 C5 C10 3.7(18) . . . . ?
C3 C4 C5 C6 176.2(11) . . . . ?
C4 C5 C6 C7 -171.5(11) . . . . ?
C10 C5 C6 C7 1.2(18) . . . . ?
C5 C6 C7 C8 -3.6(19) . . . . ?
C6 C7 C8 C9 1.2(17) . . . . ?
C6 C7 C8 C14 -175.8(11) . . . . ?
C7 C8 C9 C10 3.6(15) . . . . ?
C14 C8 C9 C10 -179.6(10) . . . . ?
C7 C8 C9 C11 -177.0(10) . . . . ?
C14 C8 C9 C11 -0.2(15) . . . . ?
C8 C9 C10 C5 -6.0(16) . . . . ?
C11 C9 C10 C5 174.6(10) . . . . ?
C8 C9 C10 C1 171.4(10) . . . . ?
C11 C9 C10 C1 -7.9(17) . . . . ?
C4 C5 C10 C9 176.5(11) . . . . ?
C6 C5 C10 C9 3.7(17) . . . . ?
C4 C5 C10 C1 -1.1(16) . . . . ?
C6 C5 C10 C1 -173.9(11) . . . . ?
C2 C1 C10 C9 -178.3(11) . . . . ?
C2 C1 C10 C5 -0.7(17) . . . . ?
C8 C9 C11 O1 173.6(12) . . . . ?
C10 C9 C11 O1 -7.0(18) . . . . ?
C8 C9 C11 C12 -3.8(14) . . . . ?
C10 C9 C11 C12 175.6(10) . . . . ?
O1 C11 C12 C18 11.1(17) . . . . ?
C9 C11 C12 C18 -171.5(9) . . . . ?
O1 C11 C12 C13 -170.4(12) . . . . ?
C9 C11 C12 C13 7.1(16) . . . . ?
C18 C12 C13 C15 -3.5(16) . . . . ?
C11 C12 C13 C15 178.1(10) . . . . ?
C18 C12 C13 C14 172.6(10) . . . . ?
C11 C12 C13 C14 -5.8(16) . . . . ?
C12 C13 C14 O2 -178.2(11) . . . . ?
C15 C13 C14 O2 -2.2(17) . . . . ?
C12 C13 C14 C8 1.4(15) . . . . ?
C15 C13 C14 C8 177.4(10) . . . . ?
C9 C8 C14 O2 -178.8(10) . . . . ?
C7 C8 C14 O2 -1.9(15) . . . . ?
C9 C8 C14 C13 1.6(16) . . . . ?
C7 C8 C14 C13 178.5(10) . . . . ?
C21 N1 C15 C16 8.9(14) . . . . ?
C21 N1 C15 C13 -170.9(10) . . . . ?
C12 C13 C15 N1 -173.4(9) . . . . ?
C14 C13 C15 N1 10.6(16) . . . . ?
C12 C13 C15 C16 6.7(15) . . . . ?
C14 C13 C15 C16 -169.2(10) . . . . ?
N1 C15 C16 C17 173.3(9) . . . . ?
C13 C15 C16 C17 -6.8(15) . . . . ?
N1 C15 C16 C19 -5.7(14) . . . . ?
C13 C15 C16 C19 174.1(9) . . . . ?
C15 C16 C17 C18 3.7(16) . . . . ?
C19 C16 C17 C18 -177.2(10) . . . . ?
C13 C12 C18 C17 0.4(16) . . . . ?
C11 C12 C18 C17 178.9(10) . . . . ?
C16 C17 C18 C12 -0.4(17) . . . . ?
C23 O3 C19 C16 58.6(10) . . . . ?
C23 O3 C19 C20 -62.9(10) . . . . ?
C17 C16 C19 O3 92.3(11) . . . . ?
C15 C16 C19 O3 -88.7(12) . . . . ?
C17 C16 C19 C20 -146.8(10) . . . . ?
C15 C16 C19 C20 32.2(12) . . . . ?
O3 C19 C20 C21 63.2(10) . . . . ?
C16 C19 C20 C21 -59.3(9) . . . . ?
C15 N1 C21 C22 81.3(11) . . . . ?
C15 N1 C21 C20 -37.8(13) . . . . ?
C19 C20 C21 N1 60.9(10) . . . . ?
C19 C20 C21 C22 -60.0(10) . . . . ?
N1 C21 C22 O4 56.9(11) . . . . ?
C20 C21 C22 O4 175.5(8) . . . . ?
N1 C21 C22 C23 -62.9(10) . . . . ?
C20 C21 C22 C23 55.7(11) . . . . ?
C19 O3 C23 C24 -177.5(9) . . . . ?
C19 O3 C23 C22 55.1(10) . . . . ?
O4 C22 C23 O3 -171.6(7) . . . . ?
C21 C22 C23 O3 -52.0(10) . . . . ?
O4 C22 C23 C24 65.7(10) . . . . ?
C21 C22 C23 C24 -174.7(8) . . . . ?
O3 C23 C24 O5 -67.7(9) . . . . ?
C22 C23 C24 O5 56.0(10) . . . . ?
C35 C26 C27 C28 3(3) . . . . ?
C26 C27 C28 C29 -4(3) . . . . ?
C26 C27 C28 C50 177.8(16) . . . . ?
C27 C28 C29 C30 1(2) . . . . ?
C50 C28 C29 C30 179.4(15) . . . . ?
C28 C29 C30 C31 176.4(13) . . . . ?
C28 C29 C30 C35 3(2) . . . . ?
C29 C30 C31 C32 178.8(12) . . . . ?
C35 C30 C31 C32 -7.0(18) . . . . ?
C30 C31 C32 C33 8.7(18) . . . . ?
C31 C32 C33 C34 -3.5(18) . . . . ?
C31 C32 C33 C39 171.9(11) . . . . ?
C32 C33 C34 C35 -3.5(18) . . . . ?
C39 C33 C34 C35 -178.5(11) . . . . ?
C32 C33 C34 C36 -179.0(11) . . . . ?
C39 C33 C34 C36 5.9(17) . . . . ?
C33 C34 C35 C26 -178.2(13) . . . . ?
C36 C34 C35 C26 -3(2) . . . . ?
C33 C34 C35 C30 5.1(17) . . . . ?
C36 C34 C35 C30 -179.3(11) . . . . ?
C27 C26 C35 C34 -176.2(16) . . . . ?
C27 C26 C35 C30 1(2) . . . . ?
C29 C30 C35 C34 173.9(12) . . . . ?
C31 C30 C35 C34 -0.2(18) . . . . ?
C29 C30 C35 C26 -3.4(18) . . . . ?
C31 C30 C35 C26 -177.4(12) . . . . ?
C33 C34 C36 O6 -169.8(12) . . . . ?
C35 C34 C36 O6 14.7(18) . . . . ?
C33 C34 C36 C37 -3.6(16) . . . . ?
C35 C34 C36 C37 -179.0(10) . . . . ?
O6 C36 C37 C43 -15.5(17) . . . . ?
C34 C36 C37 C43 177.7(10) . . . . ?
O6 C36 C37 C38 170.8(12) . . . . ?
C34 C36 C37 C38 4.0(15) . . . . ?
C43 C37 C38 C40 7.5(15) . . . . ?
C36 C37 C38 C40 -179.2(10) . . . . ?
C43 C37 C38 C39 179.6(10) . . . . ?
C36 C37 C38 C39 -7.1(16) . . . . ?
C37 C38 C39 O7 -176.0(10) . . . . ?
C40 C38 C39 O7 -4.0(18) . . . . ?
C37 C38 C39 C33 8.7(15) . . . . ?
C40 C38 C39 C33 -179.2(10) . . . . ?
C34 C33 C39 O7 176.2(11) . . . . ?
C32 C33 C39 O7 0.6(16) . . . . ?
C34 C33 C39 C38 -8.5(16) . . . . ?
C32 C33 C39 C38 176.0(10) . . . . ?
C46 N2 C40 C38 178.4(10) . . . . ?
C46 N2 C40 C41 2.6(15) . . . . ?
C37 C38 C40 N2 175.4(9) . . . . ?
C39 C38 C40 N2 3.1(17) . . . . ?
C37 C38 C40 C41 -8.9(16) . . . . ?
C39 C38 C40 C41 178.8(10) . . . . ?
N2 C40 C41 C42 -176.1(10) . . . . ?
C38 C40 C41 C42 7.8(16) . . . . ?
N2 C40 C41 C44 -3.5(16) . . . . ?
C38 C40 C41 C44 -179.6(11) . . . . ?
C40 C41 C42 C43 -5.7(19) . . . . ?
C44 C41 C42 C43 -178.1(12) . . . . ?
C41 C42 C43 C37 4.2(19) . . . . ?
C38 C37 C43 C42 -4.9(16) . . . . ?
C36 C37 C43 C42 -178.6(10) . . . . ?
C48 O8 C44 C41 59.6(11) . . . . ?
C48 O8 C44 C45 -62.5(12) . . . . ?
C42 C41 C44 O8 83.8(13) . . . . ?
C40 C41 C44 O8 -88.2(13) . . . . ?
C42 C41 C44 C45 -153.5(11) . . . . ?
C40 C41 C44 C45 34.5(15) . . . . ?
O8 C44 C45 C46 64.4(11) . . . . ?
C41 C44 C45 C46 -61.0(12) . . . . ?
C40 N2 C46 C47 87.0(11) . . . . ?
C40 N2 C46 C45 -31.9(13) . . . . ?
C44 C45 C46 N2 60.4(11) . . . . ?
C44 C45 C46 C47 -61.1(10) . . . . ?
N2 C46 C47 O9 59.3(10) . . . . ?
C45 C46 C47 O9 179.3(7) . . . . ?
N2 C46 C47 C48 -65.4(12) . . . . ?
C45 C46 C47 C48 54.7(11) . . . . ?
C44 O8 C48 C49 174.2(9) . . . . ?
C44 O8 C48 C47 51.2(12) . . . . ?
O9 C47 C48 O8 -174.0(8) . . . . ?
C46 C47 C48 O8 -47.8(12) . . . . ?
O9 C47 C48 C49 65.3(13) . . . . ?
C46 C47 C48 C49 -168.5(11) . . . . ?
O8 C48 C49 O10' -69.2(16) . . . . ?
C47 C48 C49 O10' 51.6(19) . . . . ?
O8 C48 C49 O10 50(2) . . . . ?
C47 C48 C49 O10 170.9(17) . . . . ?
